data_1010703
loop_
_publ_author_name
'Strunz, H'

_publ_section_title
;
Titanit und Tilasit. Ueber die Verwandtschaft der Silikate mit den
Phosphaten und Arsenaten
;
_journal_coden_ASTM ZEKGAX
_journal_name_full
;
Zeitschrift fuer Kristallographie, Kristallgeometrie, Kristallphysik,
Kristallchemie (-144,1977)
;
_journal_page_first 7
_journal_page_last 14
_journal_volume 96
_journal_year 1937
_chemical_formula_structural 'Ca Mg F As O4'
_chemical_formula_sum 'As Ca F Mg O4'
_chemical_name_mineral Tilasite
_chemical_name_systematic 'Calcium magnesium fluoride arsenate'
_space_group_IT_number 15
_symmetry_cell_setting monoclinic
_symmetry_Int_Tables_number 15
_symmetry_space_group_name_Hall '-C 2yc'
_symmetry_space_group_name_H-M 'C 1 2/c 1'
_cell_angle_alpha 90
_cell_angle_beta 121
_cell_angle_gamma 90
_cell_formula_units_Z 4
_cell_length_a 6.66
_cell_length_b 8.95
_cell_length_c 7.56
_cell_volume 386.3
_exptl_crystal_density_meas 3.75
_cod_database_code 1010703

loop_
_symmetry_equiv_pos_as_xyz
x,y,z
-x,y,1/2-z
-x,-y,-z
x,-y,1/2+z
1/2+x,1/2+y,z
1/2-x,1/2+y,1/2-z
1/2-x,1/2-y,-z
1/2+x,1/2-y,1/2+z

loop_
_atom_site_label
_atom_site_fract_x
_atom_site_fract_y
_atom_site_fract_z
? ? ? ?
